data_7134389
loop_
_publ_author_name
'Zimmermann, Lisa'
'Land, Michael A.'
'Riesinger, Christoph'
'Macdonald, Charles L. B.'
'Scheer, Manfred'

_publ_section_title
;
 Synthesis of heteropnictogen ligands via PI transfer
;
_journal_issue 38
_journal_name_full 'Chemical Communications'
_journal_page_first 6973
_journal_page_last 6976
_journal_paper_doi 10.1039/D5CC01162K
_journal_volume 61
_journal_year 2025
_chemical_formula_moiety 'C7 H5 Mo O2 P2.421 Sb0.579'
_chemical_formula_sum 'C7 H5 Mo O2 P2.42 Sb0.58'
_chemical_formula_weight 362.61
_space_group_crystal_system monoclinic
_space_group_IT_number 14
_space_group_name_Hall '-P 2yn'
_space_group_name_H-M_alt 'P 1 21/n 1'
_atom_sites_solution_hydrogens geom
_atom_sites_solution_primary dual
_audit_creation_date 2024-10-16
_audit_creation_method
;
Olex2 1.5-alpha
(compiled 2024.02.16 svn.r378c4104 for OlexSys, GUI svn.r6928)
;
_audit_update_record
;
2025-03-03 deposited with the CCDC.	2025-04-07 downloaded from the CCDC.
;
_cell_angle_alpha 90
_cell_angle_beta 96.4590(10)
_cell_angle_gamma 90
_cell_formula_units_Z 4
_cell_length_a 6.12950(10)
_cell_length_b 11.38350(10)
_cell_length_c 14.6754(2)
_cell_measurement_reflns_used 33288
_cell_measurement_temperature 123.00(10)
_cell_measurement_theta_max 40.8820
_cell_measurement_theta_min 2.2630
_cell_volume 1017.48(2)
_computing_cell_refinement 'CrysAlisPro 1.171.42.51a (Rigaku OD, 2022)'
_computing_data_collection 'CrysAlisPro 1.171.42.51a (Rigaku OD, 2022)'
_computing_data_reduction 'CrysAlisPro 1.171.42.51a (Rigaku OD, 2022)'
_computing_molecular_graphics 'Olex2 1.5-alpha (Dolomanov et al., 2009)'
_computing_publication_material 'Olex2 1.5-alpha (Dolomanov et al., 2009)'
_computing_structure_refinement 'SHELXL 2018/3 (Sheldrick, 2015)'
_computing_structure_solution 'SHELXT 2018/2 (Sheldrick, 2018)'
_diffrn_ambient_environment N~2~
_diffrn_ambient_temperature 123.00(10)
_diffrn_detector 'Hybrid Pixel Array Detector'
_diffrn_detector_area_resol_mean 10.0000
_diffrn_detector_type 'HyPix-Arc 150'
_diffrn_measured_fraction_theta_full 1.000
_diffrn_measured_fraction_theta_max 0.986
_diffrn_measurement_details
;
List of Runs (angles in degrees, time in seconds):

  # Type    Start    End  Width  t~exp~   \w     \q     \k     \f   Frames
#--------------------------------------------------------------------------
  1  \w      3.00  29.00   0.50    1.00    --  -10.90  35.00-172.16   52
  2  \w    -33.00  25.00   0.50    1.00    --   11.05 -19.00 -30.00  116
  3  \w    -26.00  28.00   0.50    1.00    --  -10.90  19.00  90.00  108
  4  \w    -30.00  13.00   0.50    1.00    --  -10.90   0.00 120.00   86
  5  \w    -17.00  17.00   0.50    1.00    --   11.05 -27.00 113.14   68
  6  \w     21.00  47.00   0.50    1.00    --   11.05  17.00  62.86   52
  7  \w     19.00  54.00   0.50    1.00    --   11.05  58.00 169.99   70
  8  \w    -23.00  45.00   0.50    1.00    --   11.05  19.00   0.00  136
  9  \w     33.00  59.00   0.50    1.00    --   11.05  19.00  30.00   52
 10  \w    -23.00   3.00   0.50    1.00    --   11.05  19.00  30.00   52
 11  \w    -22.00  10.00   0.50    1.00    --   11.05  17.00  62.86   64
 12  \w     27.00  55.00   0.50    1.00    --   11.05  51.00  -0.36   56
 13  \w     22.00  50.00   0.50    1.00    --   11.05  70.00-159.99   56
 14  \w     19.00  55.00   0.50    1.00    --   11.05  55.00-153.13   72
 15  \w    -14.00  12.00   0.50    1.00    --  -10.90 102.00 -84.97   52
 16  \w     -1.00  24.00   0.50    1.00    --   11.05  98.00-139.14   50
 17  \w     12.00  39.00   0.50    1.00    --   11.05  84.00-151.93   54
 18  \w      6.00  43.00   0.50    1.00    --   11.05  86.00-133.85   74
 19  \w     -8.00  24.00   0.50    1.00    --  -10.90  85.00 -27.10   64
 20  \w     -7.00  21.00   0.50    1.00    --  -10.90 100.00  78.91   56
 21  \w      8.00  33.00   0.50    1.00    --   11.05  83.00 111.20   50
;
_diffrn_measurement_device 'four-circle diffractometer'
_diffrn_measurement_device_type 'XtaLAB Synergy R, DW system, HyPix-Arc 150'
_diffrn_measurement_method '\w scans'
_diffrn_orient_matrix_type 'CrysAlisPro convention (1999,Acta A55,543-557)'
_diffrn_orient_matrix_UB_11 -0.0407341000
_diffrn_orient_matrix_UB_12 -0.0150027000
_diffrn_orient_matrix_UB_13 -0.0456428000
_diffrn_orient_matrix_UB_21 -0.1017430000
_diffrn_orient_matrix_UB_22 0.0269129000
_diffrn_orient_matrix_UB_23 0.0060077000
_diffrn_orient_matrix_UB_31 0.0391626000
_diffrn_orient_matrix_UB_32 0.0542109000
_diffrn_orient_matrix_UB_33 -0.0156840000
_diffrn_radiation_monochromator mirror
_diffrn_radiation_probe x-ray
_diffrn_radiation_type 'Mo K\a'
_diffrn_radiation_wavelength 0.71073
_diffrn_reflns_av_R_equivalents 0.0334
_diffrn_reflns_av_unetI/netI 0.0214
_diffrn_reflns_Laue_measured_fraction_full 1.000
_diffrn_reflns_Laue_measured_fraction_max 0.986
_diffrn_reflns_limit_h_max 9
_diffrn_reflns_limit_h_min -11
_diffrn_reflns_limit_k_max 19
_diffrn_reflns_limit_k_min -20
_diffrn_reflns_limit_l_max 26
_diffrn_reflns_limit_l_min -26
_diffrn_reflns_number 46908
_diffrn_reflns_point_group_measured_fraction_full 1.000
_diffrn_reflns_point_group_measured_fraction_max 0.986
_diffrn_reflns_theta_full 25.242
_diffrn_reflns_theta_max 40.790
_diffrn_reflns_theta_min 2.270
_diffrn_source 'Rotating-anode X-ray tube'
_diffrn_source_type 'Rigaku (Mo) X-ray Source'
_exptl_absorpt_coefficient_mu 3.137
_exptl_absorpt_correction_T_max 0.997
_exptl_absorpt_correction_T_min 0.515
_exptl_absorpt_correction_type gaussian
_exptl_absorpt_process_details
;
CrysAlisPro 1.171.42.51a (Rigaku Oxford Diffraction, 2022)
Numerical absorption correction based on gaussian integration over
a multifaceted crystal model
Empirical absorption correction using spherical harmonics,
implemented in SCALE3 ABSPACK scaling algorithm.
;
_exptl_crystal_colour 'clear dark orange'
_exptl_crystal_density_diffrn 2.367
_exptl_crystal_description block
_exptl_crystal_F_000 684
_exptl_crystal_size_max 0.25
_exptl_crystal_size_mid 0.17
_exptl_crystal_size_min 0.16
_refine_diff_density_max 0.967
_refine_diff_density_min -0.700
_refine_diff_density_rms 0.098
_refine_ls_extinction_method none
_refine_ls_goodness_of_fit_ref 1.141
_refine_ls_hydrogen_treatment constr
_refine_ls_matrix_type full
_refine_ls_number_parameters 146
_refine_ls_number_reflns 6515
_refine_ls_number_restraints 90
_refine_ls_restrained_S_all 1.133
_refine_ls_R_factor_all 0.0279
_refine_ls_R_factor_gt 0.0229
_refine_ls_shift/su_max 0.002
_refine_ls_shift/su_mean 0.000
_refine_ls_structure_factor_coef Fsqd
_refine_ls_weighting_details 'w=1/[\s^2^(Fo^2^)+(0.0103P)^2^+0.6683P] where P=(Fo^2^+2Fc^2^)/3'
_refine_ls_weighting_scheme calc
_refine_ls_wR_factor_gt 0.0469
_refine_ls_wR_factor_ref 0.0479
_reflns_Friedel_coverage 0.000
_reflns_number_gt 5845
_reflns_number_total 6515
_reflns_threshold_expression 'I > 2\s(I)'
_cod_data_source_file d5cc01162k3.cif
_cod_data_source_block lz704_fr1_mo2_abs
_cod_depositor_comments 'Adding full bibliography for 7134388--7134391.cif.'
_cod_database_code 7134389
_shelx_shelxl_version_number 2018/3
_chemical_oxdiff_formula 'C7 H5 O2 Mo P2 Sb'
_shelx_space_group_comment
;
The symmetry employed for this shelxl refinement is uniquely defined
by the following loop, which should always be used as a source of
symmetry information in preference to the above space-group names.
They are only intended as comments.
;
_shelx_estimated_absorpt_t_max 0.634
_shelx_estimated_absorpt_t_min 0.508
_olex2_refinement_description
;
1. Fixed Uiso
 At 1.2 times of:
  All C(H) groups
2. Uiso/Uaniso restraints and constraints
Sb1 \\sim P1 \\sim P4 \\sim P6 \\sim P8 \\sim P2: within 2.5A with sigma of
0.02 and sigma for terminal atoms of 0.04 within 2.5A
3. Others
 Sof(P6)=Sof(P8)=Sof(P2)=1-FVAR(1)
 Sof(Sb1)=Sof(P1)=Sof(P4)=FVAR(1)
4.a Aromatic/amide H refined with riding coordinates:
 C6(H6), C7(H7), C2(H2), C5(H5), C3(H3)
;
_olex2_submission_special_instructions 'No special instructions were received'
_oxdiff_exptl_absorpt_empirical_details
;
Empirical correction (ABSPACK) includes:
- Absorption correction using spherical harmonics
- Frame scaling
;
_oxdiff_exptl_absorpt_empirical_full_max 1.589
_oxdiff_exptl_absorpt_empirical_full_min 0.530

loop_
_space_group_symop_operation_xyz
'x, y, z'
'-x+1/2, y+1/2, -z+1/2'
'-x, -y, -z'
'x-1/2, -y-1/2, z-1/2'

loop_
_atom_site_label
_atom_site_type_symbol
_atom_site_fract_x
_atom_site_fract_y
_atom_site_fract_z
_atom_site_U_iso_or_equiv
_atom_site_adp_type
_atom_site_occupancy
_atom_site_site_symmetry_order
_atom_site_calc_flag
_atom_site_refinement_flags_posn
_atom_site_refinement_flags_adp
_atom_site_refinement_flags_occupancy
_atom_site_disorder_assembly
_atom_site_disorder_group
Mo1 Mo 0.34262(2) 0.26331(2) 0.62370(2) 0.01292(2) Uani 1 1 d . . . . .
Sb1 Sb 0.48757(11) 0.15094(5) 0.46830(4) 0.01973(6) Uani 0.5790(9) 1 d . U P A 1
P1 P 0.2595(12) 0.3221(5) 0.4551(5) 0.0218(6) Uani 0.5790(9) 1 d . U P A 1
P4 P 0.6033(11) 0.3498(7) 0.5140(5) 0.0215(6) Uani 0.5790(9) 1 d . U P A 1
O1 O 0.67293(18) 0.07641(11) 0.71600(7) 0.0284(2) Uani 1 1 d . . . . .
O2 O -0.00210(19) 0.05965(11) 0.58448(8) 0.0296(2) Uani 1 1 d . . . . .
C1 C 0.1262(2) 0.13251(11) 0.59566(8) 0.0193(2) Uani 1 1 d . . . . .
C4 C 0.5563(2) 0.14336(11) 0.67776(8) 0.0186(2) Uani 1 1 d . . . . .
C6 C 0.4338(2) 0.36284(13) 0.75984(9) 0.0231(2) Uani 1 1 d . . . . .
H6 H 0.572668 0.351680 0.794537 0.028 Uiso 1 1 calc R U . . .
C7 C 0.3817(2) 0.45000(11) 0.69211(9) 0.0216(2) Uani 1 1 d . . . . .
H7 H 0.479821 0.507550 0.673454 0.026 Uiso 1 1 calc R U . . .
C2 C 0.0714(2) 0.34122(13) 0.70252(11) 0.0262(3) Uani 1 1 d . . . . .
H2 H -0.075033 0.312796 0.692162 0.031 Uiso 1 1 calc R U . . .
C5 C 0.2414(3) 0.29479(14) 0.76686(9) 0.0261(3) Uani 1 1 d . . . . .
H5 H 0.228682 0.230304 0.807011 0.031 Uiso 1 1 calc R U . . .
C3 C 0.1582(2) 0.43669(12) 0.65690(9) 0.0231(2) Uani 1 1 d . . . . .
H3 H 0.080409 0.483791 0.610668 0.028 Uiso 1 1 calc R U . . .
P6 P 0.6069(14) 0.3379(9) 0.5203(7) 0.0211(7) Uani 0.4210(9) 1 d . U P A 2
P8 P 0.4711(7) 0.1685(3) 0.4792(2) 0.0249(5) Uani 0.4210(9) 1 d . U P A 2
P2 P 0.2746(15) 0.3363(7) 0.4607(6) 0.0190(5) Uani 0.4210(9) 1 d . U P A 2

loop_
_atom_site_aniso_label
_atom_site_aniso_U_11
_atom_site_aniso_U_22
_atom_site_aniso_U_33
_atom_site_aniso_U_23
_atom_site_aniso_U_13
_atom_site_aniso_U_12
Mo1 0.01387(4) 0.01321(4) 0.01173(4) 0.00020(3) 0.00162(3) 0.00052(3)
Sb1 0.02862(11) 0.01771(15) 0.01393(13) -0.00121(9) 0.00705(9) 0.00101(10)
P1 0.0286(10) 0.0221(12) 0.0137(7) 0.0016(7) -0.0020(6) 0.0002(8)
P4 0.0273(7) 0.0212(11) 0.0169(8) 0.0062(9) 0.0062(6) -0.0048(6)
O1 0.0266(5) 0.0337(6) 0.0252(4) 0.0094(4) 0.0035(4) 0.0114(4)
O2 0.0298(5) 0.0302(5) 0.0298(5) -0.0068(4) 0.0084(4) -0.0125(4)
C1 0.0206(5) 0.0201(5) 0.0179(5) -0.0017(4) 0.0046(4) -0.0019(4)
C4 0.0189(5) 0.0215(5) 0.0160(4) 0.0021(4) 0.0043(4) 0.0019(4)
C6 0.0275(6) 0.0251(6) 0.0159(5) -0.0047(4) -0.0013(4) 0.0028(5)
C7 0.0257(6) 0.0172(5) 0.0214(5) -0.0045(4) 0.0009(4) -0.0009(4)
C2 0.0214(5) 0.0268(6) 0.0319(6) -0.0096(5) 0.0103(5) 0.0003(5)
C5 0.0369(7) 0.0250(6) 0.0184(5) -0.0024(4) 0.0122(5) 0.0010(5)
C3 0.0249(6) 0.0203(5) 0.0234(5) -0.0047(4) -0.0003(4) 0.0068(4)
P6 0.0206(8) 0.0248(19) 0.0186(11) 0.0092(9) 0.0051(6) -0.0042(8)
P8 0.0430(10) 0.0179(9) 0.0155(7) -0.0037(5) 0.0113(5) 0.0008(6)
P2 0.0235(10) 0.0186(13) 0.0134(10) 0.0029(9) -0.0038(7) 0.0015(10)

loop_
_atom_type_symbol
_atom_type_description
_atom_type_scat_dispersion_real
_atom_type_scat_dispersion_imag
_atom_type_scat_source
C C 0.0033 0.0016 'International Tables Vol C Tables 4.2.6.8 and 6.1.1.4'
H H 0.0000 0.0000 'International Tables Vol C Tables 4.2.6.8 and 6.1.1.4'
Mo Mo -1.6832 0.6857 'International Tables Vol C Tables 4.2.6.8 and 6.1.1.4'
O O 0.0106 0.0060 'International Tables Vol C Tables 4.2.6.8 and 6.1.1.4'
P P 0.1023 0.0942 'International Tables Vol C Tables 4.2.6.8 and 6.1.1.4'
Sb Sb -0.5866 1.5461 'International Tables Vol C Tables 4.2.6.8 and 6.1.1.4'

loop_
_exptl_crystal_face_index_h
_exptl_crystal_face_index_k
_exptl_crystal_face_index_l
_exptl_crystal_face_perp_dist
1 11 -15 0.0929
0 -10 16 0.0776
8 -4 1 0.0761
4 13 -7 0.1095
-8 -7 5 0.0975
6 3 -17 0.0715
-3 -10 -14 0.0921
2 10 -17 0.0862
3 13 -12 0.0849
-1 -2 -20 0.1050
-4 -13 -6 0.0986
5 -4 14 0.0492
-6 -12 0 0.1011
-7 -2 -11 0.0986
-5 4 -14 0.1049
-9 2 0 0.0859
-5 11 -5 0.0978
-6 11 7 0.0975
-7 3 12 0.0864
-5 -11 10 0.0939
4 -15 -3 0.0860
7 -8 -9 0.0743
7 7 -12 0.0784
8 -2 -12 0.0687
-4 8 17 0.0938
-5 0 18 0.0896
1 -14 -10 0.0808
3 -11 -15 0.0737
5 7 -16 0.0672

loop_
_geom_angle_atom_site_label_1
_geom_angle_atom_site_label_2
_geom_angle_atom_site_label_3
_geom_angle
_geom_angle_site_symmetry_1
_geom_angle_site_symmetry_3
_geom_angle_publ_flag
P1 Mo1 P4 50.8(2) . . ?
C1 Mo1 P1 86.60(14) . . ?
C1 Mo1 P4 126.54(16) . . ?
C1 Mo1 C6 129.17(5) . . ?
C1 Mo1 C7 142.37(5) . . ?
C1 Mo1 C2 83.74(5) . . ?
C1 Mo1 C5 93.64(5) . . ?
C1 Mo1 C3 110.07(5) . . ?
C1 Mo1 P6 126.1(2) . . ?
C1 Mo1 P8 77.11(10) . . ?
C1 Mo1 P2 90.86(18) . . ?
C4 Mo1 P1 127.91(16) . . ?
C4 Mo1 P4 94.82(17) . . ?
C4 Mo1 C1 87.88(5) . . ?
C4 Mo1 C6 84.70(5) . . ?
C4 Mo1 C7 114.72(5) . . ?
C4 Mo1 C2 122.83(5) . . ?
C4 Mo1 C5 88.61(5) . . ?
C4 Mo1 C3 143.28(5) . . ?
C4 Mo1 P6 91.9(2) . . ?
C4 Mo1 P8 78.04(10) . . ?
C4 Mo1 P2 129.3(2) . . ?
C6 Mo1 P1 135.28(13) . . ?
C6 Mo1 P4 104.20(16) . . ?
C6 Mo1 C7 35.34(5) . . ?
C6 Mo1 C3 58.97(5) . . ?
C6 Mo1 P6 104.4(2) . . ?
C6 Mo1 P8 148.15(11) . . ?
C6 Mo1 P2 131.06(17) . . ?
C7 Mo1 P1 100.14(13) . . ?
C7 Mo1 P4 83.18(16) . . ?
C7 Mo1 C3 35.06(5) . . ?
C7 Mo1 P6 84.8(2) . . ?
C7 Mo1 P8 134.68(10) . . ?
C7 Mo1 P2 96.05(17) . . ?
C2 Mo1 P1 107.94(17) . . ?
C2 Mo1 P4 134.12(17) . . ?
C2 Mo1 C6 59.71(5) . . ?
C2 Mo1 C7 58.87(5) . . ?
C2 Mo1 C3 35.26(5) . . ?
C2 Mo1 P6 136.8(2) . . ?
C2 Mo1 P8 151.26(10) . . ?
C2 Mo1 P2 107.3(2) . . ?
C5 Mo1 P1 143.43(17) . . ?
C5 Mo1 P4 139.74(16) . . ?
C5 Mo1 C6 36.11(6) . . ?
C5 Mo1 C7 59.39(5) . . ?
C5 Mo1 C2 36.21(6) . . ?
C5 Mo1 C3 59.44(5) . . ?
C5 Mo1 P6 140.3(2) . . ?
C5 Mo1 P8 163.91(9) . . ?
C5 Mo1 P2 141.9(2) . . ?
C3 Mo1 P1 86.14(15) . . ?
C3 Mo1 P4 98.88(17) . . ?
C3 Mo1 P6 101.6(2) . . ?
C3 Mo1 P8 136.00(9) . . ?
C3 Mo1 P2 83.6(2) . . ?
P6 Mo1 P8 50.4(2) . . ?
P6 Mo1 P2 50.2(3) . . ?
P2 Mo1 P8 52.5(2) . . ?
P1 Sb1 Mo1 57.75(17) . . ?
P1 Sb1 P4 54.3(2) . . ?
P4 Sb1 Mo1 58.02(16) . . ?
Sb1 P1 Mo1 69.97(17) . . ?
P4 P1 Mo1 65.2(2) . . ?
P4 P1 Sb1 64.0(3) . . ?
Sb1 P4 Mo1 68.75(18) . . ?
P1 P4 Mo1 63.9(3) . . ?
P1 P4 Sb1 61.7(2) . . ?
O2 C1 Mo1 175.89(11) . . ?
O1 C4 Mo1 174.09(11) . . ?
Mo1 C6 H6 120.9 . . ?
C7 C6 Mo1 73.92(7) . . ?
C7 C6 H6 126.0 . . ?
C7 C6 C5 108.01(12) . . ?
C5 C6 Mo1 70.98(7) . . ?
C5 C6 H6 126.0 . . ?
Mo1 C7 H7 122.5 . . ?
C6 C7 Mo1 70.75(7) . . ?
C6 C7 H7 125.9 . . ?
C6 C7 C3 108.27(13) . . ?
C3 C7 Mo1 72.52(7) . . ?
C3 C7 H7 125.9 . . ?
Mo1 C2 H2 120.7 . . ?
C5 C2 Mo1 71.05(8) . . ?
C5 C2 H2 125.9 . . ?
C3 C2 Mo1 74.14(8) . . ?
C3 C2 H2 125.9 . . ?
C3 C2 C5 108.22(13) . . ?
Mo1 C5 H5 119.9 . . ?
C6 C5 Mo1 72.92(7) . . ?
C6 C5 C2 107.44(13) . . ?
C6 C5 H5 126.3 . . ?
C2 C5 Mo1 72.74(8) . . ?
C2 C5 H5 126.3 . . ?
Mo1 C3 H3 122.7 . . ?
C7 C3 Mo1 72.42(7) . . ?
C7 C3 H3 126.0 . . ?
C2 C3 Mo1 70.60(8) . . ?
C2 C3 C7 108.07(12) . . ?
C2 C3 H3 126.0 . . ?
P8 P6 Mo1 67.0(3) . . ?
P2 P6 Mo1 65.7(4) . . ?
P2 P6 P8 63.6(3) . . ?
P6 P8 Mo1 62.6(3) . . ?
P6 P8 P2 57.4(3) . . ?
P2 P8 Mo1 62.4(3) . . ?
P6 P2 Mo1 64.1(3) . . ?
P6 P2 P8 59.0(4) . . ?
P8 P2 Mo1 65.1(2) . . ?

loop_
_geom_bond_atom_site_label_1
_geom_bond_atom_site_label_2
_geom_bond_distance
_geom_bond_site_symmetry_2
_geom_bond_publ_flag
Mo1 P1 2.559(7) . ?
Mo1 P4 2.587(7) . ?
Mo1 C1 2.0058(13) . ?
Mo1 C4 1.9941(12) . ?
Mo1 C6 2.3101(12) . ?
Mo1 C7 2.3512(13) . ?
Mo1 C2 2.3068(13) . ?
Mo1 C5 2.2847(13) . ?
Mo1 C3 2.3525(13) . ?
Mo1 P6 2.490(9) . ?
Mo1 P8 2.581(2) . ?
Mo1 P2 2.522(9) . ?
Sb1 P1 2.394(7) . ?
Sb1 P4 2.444(7) . ?
P1 P4 2.209(9) . ?
O1 C4 1.1473(16) . ?
O2 C1 1.1420(16) . ?
C6 H6 0.9500 . ?
C6 C7 1.4153(19) . ?
C6 C5 1.424(2) . ?
C7 H7 0.9500 . ?
C7 C3 1.4169(19) . ?
C2 H2 0.9500 . ?
C2 C5 1.427(2) . ?
C2 C3 1.412(2) . ?
C5 H5 0.9500 . ?
C3 H3 0.9500 . ?
P6 P8 2.160(11) . ?
P6 P2 2.124(12) . ?
P8 P2 2.258(9) . ?

loop_
_geom_torsion_atom_site_label_1
_geom_torsion_atom_site_label_2
_geom_torsion_atom_site_label_3
_geom_torsion_atom_site_label_4
_geom_torsion
_geom_torsion_site_symmetry_1
_geom_torsion_site_symmetry_2
_geom_torsion_site_symmetry_3
_geom_torsion_site_symmetry_4
_geom_torsion_publ_flag
Mo1 C6 C7 C3 63.23(9) . . . . ?
Mo1 C6 C5 C2 -65.04(9) . . . . ?
Mo1 C7 C3 C2 61.98(9) . . . . ?
Mo1 C2 C5 C6 65.16(9) . . . . ?
Mo1 C2 C3 C7 -63.14(9) . . . . ?
C6 C7 C3 Mo1 -62.10(9) . . . . ?
C6 C7 C3 C2 -0.12(15) . . . . ?
C7 C6 C5 Mo1 65.15(9) . . . . ?
C7 C6 C5 C2 0.11(15) . . . . ?
C5 C6 C7 Mo1 -63.23(9) . . . . ?
C5 C6 C7 C3 0.01(15) . . . . ?
C5 C2 C3 Mo1 63.33(9) . . . . ?
C5 C2 C3 C7 0.19(15) . . . . ?
C3 C2 C5 Mo1 -65.34(10) . . . . ?
C3 C2 C5 C6 -0.18(15) . . . . ?

loop_
_exptl_oxdiff_crystal_face_indexfrac_h
_exptl_oxdiff_crystal_face_indexfrac_k
_exptl_oxdiff_crystal_face_indexfrac_l
_exptl_oxdiff_crystal_face_x
_exptl_oxdiff_crystal_face_y
_exptl_oxdiff_crystal_face_z
0.6832 11.1287 -14.8814 0.4844 0.1406 0.8635
0.0945 -9.7774 16.2554 -0.5991 -0.1751 -0.7813
8.2832 -3.7988 1.0917 -0.3302 -0.9384 0.1013
3.9218 13.4130 -7.3694 -0.0246 -0.0823 0.9963
-7.6058 -7.3613 4.6223 0.2093 0.6035 -0.7694
5.5022 2.9265 -16.8821 0.5025 -0.5825 0.6389
-3.1082 -9.5243 -13.9846 0.9078 -0.0241 -0.4187
1.6421 9.5227 -16.5026 0.5435 -0.0099 0.8394
2.6541 12.5882 -11.7607 0.2398 -0.0019 0.9708
-1.4336 -1.8928 -19.7502 0.9882 -0.0237 0.1510
-3.7262 -13.4854 -5.7651 0.6172 -0.0185 -0.7866
5.1543 -4.1621 14.2334 -0.7972 -0.5509 -0.2470
-5.8822 -11.6918 -0.0521 0.4174 0.2835 -0.8634
-6.6770 -2.1857 -10.9763 0.8058 0.5546 -0.2078
-5.2911 3.7600 -14.1063 0.8030 0.5548 0.2179
-8.5139 2.0250 -0.1882 0.3250 0.9196 -0.2207
-5.4662 11.2823 -5.1821 0.2899 0.8287 0.4788
-5.6931 11.1449 7.4732 -0.2764 0.9241 0.2640
-7.4621 3.1887 11.5513 -0.2711 0.9144 -0.3005
-5.3471 -10.5561 10.2518 -0.0917 0.3215 -0.9424
3.5181 -14.5188 -3.4447 0.2317 -0.7694 -0.5953
6.6334 -8.3897 -9.4143 0.2854 -0.9572 -0.0474
6.5249 7.1599 -11.6303 0.1576 -0.5410 0.8261
7.5114 -2.2794 -11.7708 0.2655 -0.8963 0.3552
-3.7416 7.6527 16.7395 -0.7264 0.6872 0.0058
-4.8854 -0.2658 18.2703 -0.6309 0.5997 -0.4923
1.3566 -13.9586 -9.9791 0.6096 -0.5736 -0.5471
2.8727 -10.6713 -14.5286 0.7062 -0.6668 -0.2381
4.8425 7.0285 -15.7450 0.4159 -0.3981 0.8176
